data_2235872
loop_
_publ_author_name
'Zhu, Xin'
'Ma, Qiujuan'

_publ_section_title
;
 Methyl 2-(4-methoxy-3-nitrobenzamido)acetate
;
_journal_coeditor_code IS5151
_journal_issue 8
_journal_name_full 'Acta Crystallographica Section E'
_journal_page_first o2343
_journal_paper_doi 10.1107/S1600536812029522
_journal_volume 68
_journal_year 2012
_chemical_formula_iupac 'C11 H12 N2 O6'
_chemical_formula_moiety 'C11 H12 N2 O6'
_chemical_formula_sum 'C11 H12 N2 O6'
_chemical_formula_weight 268.23
_chemical_name_systematic
;
Methyl 2-(4-methoxy-3-nitrobenzamido)acetate
;
_space_group_IT_number 14
_symmetry_cell_setting monoclinic
_symmetry_space_group_name_Hall '-P 2ybc'
_symmetry_space_group_name_H-M 'P 1 21/c 1'
_atom_sites_solution_hydrogens geom
_atom_sites_solution_primary direct
_atom_sites_solution_secondary difmap
_cell_angle_alpha 90.00
_cell_angle_beta 106.146(8)
_cell_angle_gamma 90.00
_cell_formula_units_Z 8
_cell_length_a 10.4378(7)
_cell_length_b 13.9110(9)
_cell_length_c 17.5420(15)
_cell_measurement_reflns_used 3206
_cell_measurement_temperature 291(2)
_cell_measurement_theta_max 66.9641
_cell_measurement_theta_min 3.1757
_cell_volume 2446.6(3)
_computing_cell_refinement 'CrysAlis PRO (Agilent, 2011)'
_computing_data_collection 'CrysAlis PRO (Agilent, 2011)'
_computing_data_reduction 'CrysAlis RED (Agilent, 2011)'
_computing_molecular_graphics 'OLEX2 (Dolomanov <i>et al.</i>, 2009)'
_computing_publication_material 'OLEX2 (Dolomanov <i>et al.</i>, 2009)'
_computing_structure_refinement 'SHELXL97 (Sheldrick, 2008)'
_computing_structure_solution 'SHELXS97 (Sheldrick, 2008)'
_diffrn_ambient_temperature 291(2)
_diffrn_measured_fraction_theta_full 0.974
_diffrn_measured_fraction_theta_max 0.974
_diffrn_measurement_device_type 'Agilent Xcalibur Eos Gemini'
_diffrn_measurement_method '\w scans'
_diffrn_radiation_monochromator graphite
_diffrn_radiation_source 'fine-focus sealed tube'
_diffrn_radiation_type CuK\a
_diffrn_radiation_wavelength 1.54184
_diffrn_reflns_av_R_equivalents 0.0259
_diffrn_reflns_av_sigmaI/netI 0.0272
_diffrn_reflns_limit_h_max 12
_diffrn_reflns_limit_h_min -12
_diffrn_reflns_limit_k_max 16
_diffrn_reflns_limit_k_min -16
_diffrn_reflns_limit_l_max 15
_diffrn_reflns_limit_l_min -20
_diffrn_reflns_number 10600
_diffrn_reflns_theta_full 67.04
_diffrn_reflns_theta_max 67.04
_diffrn_reflns_theta_min 4.12
_diffrn_standards_decay_% 0
_diffrn_standards_interval_count 0
_diffrn_standards_number 0
_exptl_absorpt_coefficient_mu 1.035
_exptl_absorpt_correction_T_max 0.7892
_exptl_absorpt_correction_T_min 0.7603
_exptl_absorpt_correction_type multi-scan
_exptl_absorpt_process_details '(CrysAlis PRO; Agilent, 2011)'
_exptl_crystal_colour colorless
_exptl_crystal_density_diffrn 1.456
_exptl_crystal_density_method 'not measured'
_exptl_crystal_description block
_exptl_crystal_F_000 1120
_exptl_crystal_size_max 0.28
_exptl_crystal_size_mid 0.26
_exptl_crystal_size_min 0.24
_refine_diff_density_max 0.501
_refine_diff_density_min -0.314
_refine_ls_extinction_coef 0.00093(17)
_refine_ls_extinction_expression Fc^*^=kFc[1+0.001xFc^2^\l^3^/sin(2\q)]^-1/4^
_refine_ls_extinction_method 'SHELXL97 (Sheldrick, 2008)'
_refine_ls_goodness_of_fit_ref 1.037
_refine_ls_hydrogen_treatment mixed
_refine_ls_matrix_type full
_refine_ls_number_parameters 356
_refine_ls_number_reflns 4251
_refine_ls_number_restraints 2
_refine_ls_restrained_S_all 1.037
_refine_ls_R_factor_all 0.0664
_refine_ls_R_factor_gt 0.0520
_refine_ls_shift/su_max 0.004
_refine_ls_shift/su_mean 0.000
_refine_ls_structure_factor_coef Fsqd
_refine_ls_weighting_details 'calc w=1/[\s^2^(Fo^2^)+(0.0730P)^2^+0.8379P] where P=(Fo^2^+2Fc^2^)/3'
_refine_ls_weighting_scheme calc
_refine_ls_wR_factor_gt 0.1408
_refine_ls_wR_factor_ref 0.1546
_reflns_number_gt 3287
_reflns_number_total 4251
_reflns_threshold_expression I>2sigma(I)
_cod_data_source_file is5151.cif
_cod_data_source_block I
_cod_original_sg_symbol_H-M 'P 21/c'
_cod_database_code 2235872
_cod_database_fobs_code 2235872

loop_
_symmetry_equiv_pos_as_xyz
'x, y, z'
'-x, y+1/2, -z+1/2'
'-x, -y, -z'
'x, -y-1/2, z-1/2'

loop_
_atom_site_type_symbol
_atom_site_label
_atom_site_fract_x
_atom_site_fract_y
_atom_site_fract_z
_atom_site_U_iso_or_equiv
_atom_site_adp_type
_atom_site_calc_flag
_atom_site_refinement_flags
_atom_site_occupancy
_atom_site_symmetry_multiplicity
O O1 0.7104(2) 0.31701(14) 0.29328(12) 0.0732(6) Uani d . 1 1
O O1' 0.18346(19) 1.11580(13) 0.30677(12) 0.0671(5) Uani d . 1 1
O O2 0.9503(2) 0.31213(17) 0.3839(2) 0.1162(11) Uani d . 1 1
O O2' 0.4242(2) 1.12599(15) 0.40786(18) 0.0981(9) Uani d . 1 1
O O3 1.0472(2) 0.44345(17) 0.41534(18) 0.1013(9) Uani d . 1 1
O O3' 0.5286(2) 0.99534(16) 0.41347(19) 0.1039(9) Uani d . 1 1
O O4 0.58759(15) 0.72298(13) 0.42220(11) 0.0593(5) Uani d . 1 1
O O4' 0.09322(15) 0.69905(12) 0.43303(11) 0.0576(5) Uani d . 1 1
O O5 0.7439(2) 0.90062(15) 0.34121(12) 0.0724(6) Uani d . 1 1
O O5' 0.2464(2) 0.54205(14) 0.32784(11) 0.0677(5) Uani d . 1 1
O O6 0.82081(18) 0.99909(13) 0.44488(13) 0.0688(5) Uani d . 1 1
O O6' 0.33449(16) 0.43396(11) 0.42284(11) 0.0563(4) Uani d . 1 1
N N1 0.9474(2) 0.39794(16) 0.38787(13) 0.0579(5) Uani d . 1 1
N N1' 0.4254(2) 1.04059(14) 0.39950(14) 0.0569(5) Uani d . 1 1
N N2 0.80857(19) 0.74112(15) 0.44094(13) 0.0523(5) Uani d D 1 1
N N2' 0.31167(18) 0.68992(14) 0.43984(12) 0.0473(5) Uani d D 1 1
C C1 0.7024(2) 0.40601(18) 0.32103(14) 0.0530(6) Uani d . 1 1
C C1' 0.1806(2) 1.02642(16) 0.33482(14) 0.0483(5) Uani d . 1 1
C C2 0.8203(2) 0.44932(17) 0.36718(13) 0.0457(5) Uani d . 1 1
C C2' 0.3009(2) 0.98568(16) 0.38040(14) 0.0454(5) Uani d . 1 1
C C3 0.8207(2) 0.54128(17) 0.39638(13) 0.0443(5) Uani d . 1 1
H H3 0.9007 0.5688 0.4253 0.053 Uiso calc R 1 1
C C3' 0.3080(2) 0.89318(15) 0.40887(13) 0.0432(5) Uani d . 1 1
H H3' 0.3896 0.8679 0.4377 0.052 Uiso calc R 1 1
C C4 0.7030(2) 0.59338(17) 0.38321(13) 0.0458(5) Uani d . 1 1
C C4' 0.1937(2) 0.83750(16) 0.39470(13) 0.0433(5) Uani d . 1 1
C C5 0.5861(2) 0.55008(19) 0.33762(15) 0.0545(6) Uani d . 1 1
H H5 0.5061 0.5836 0.3283 0.065 Uiso calc R 1 1
C C5' 0.0740(2) 0.87772(17) 0.35111(14) 0.0486(5) Uani d . 1 1
H H5' -0.0038 0.8417 0.3423 0.058 Uiso calc R 1 1
C C6 0.5852(2) 0.45980(19) 0.30610(16) 0.0588(7) Uani d . 1 1
H H6 0.5058 0.4342 0.2745 0.071 Uiso calc R 1 1
C C6' 0.0668(2) 0.96912(17) 0.32055(15) 0.0530(6) Uani d . 1 1
H H6' -0.0146 0.9930 0.2901 0.064 Uiso calc R 1 1
C C7 0.6947(2) 0.69072(17) 0.41681(13) 0.0464(5) Uani d . 1 1
C C7' 0.1950(2) 0.73673(16) 0.42440(13) 0.0426(5) Uani d . 1 1
C C8 0.8122(3) 0.83675(19) 0.47275(15) 0.0569(6) Uani d . 1 1
H H8A 0.8988 0.8474 0.5103 0.068 Uiso calc R 1 1
H H8B 0.7455 0.8418 0.5015 0.068 Uiso calc R 1 1
C C8' 0.3254(2) 0.59067(16) 0.46412(14) 0.0495(6) Uani d . 1 1
H H8'A 0.2655 0.5777 0.4964 0.059 Uiso calc R 1 1
H H8'B 0.4158 0.5799 0.4969 0.059 Uiso calc R 1 1
C C9 0.7875(2) 0.91368(18) 0.41080(17) 0.0528(6) Uani d . 1 1
C C9' 0.2959(2) 0.52156(16) 0.39587(14) 0.0458(5) Uani d . 1 1
C C10 0.7937(3) 1.0825(2) 0.3943(2) 0.0863(10) Uani d . 1 1
H H10D 0.8540 1.1333 0.4180 0.130 Uiso calc R 1 1
H H10E 0.7036 1.1033 0.3878 0.130 Uiso calc R 1 1
H H10F 0.8055 1.0667 0.3434 0.130 Uiso calc R 1 1
C C10' 0.3005(3) 0.3553(2) 0.3677(2) 0.0757(9) Uani d . 1 1
H H10A 0.3653 0.3050 0.3839 0.114 Uiso calc R 1 1
H H10B 0.2997 0.3773 0.3156 0.114 Uiso calc R 1 1
H H10C 0.2138 0.3312 0.3666 0.114 Uiso calc R 1 1
C C11 0.5910(4) 0.2707(2) 0.2494(2) 0.0936(11) Uani d . 1 1
H H11D 0.5337 0.2608 0.2831 0.140 Uiso calc R 1 1
H H11E 0.6125 0.2098 0.2304 0.140 Uiso calc R 1 1
H H11F 0.5463 0.3103 0.2052 0.140 Uiso calc R 1 1
C C11' 0.0631(3) 1.1560(2) 0.25777(19) 0.0801(9) Uani d . 1 1
H H11A -0.0002 1.1630 0.2880 0.120 Uiso calc R 1 1
H H11B 0.0270 1.1143 0.2134 0.120 Uiso calc R 1 1
H H11C 0.0814 1.2179 0.2389 0.120 Uiso calc R 1 1
H H2' 0.3781(19) 0.7135(17) 0.4293(14) 0.049(7) Uiso d D 1 1
H H2 0.8799(19) 0.7210(17) 0.4351(15) 0.049(7) Uiso d D 1 1

loop_
_atom_site_aniso_label
_atom_site_aniso_U_11
_atom_site_aniso_U_22
_atom_site_aniso_U_33
_atom_site_aniso_U_12
_atom_site_aniso_U_13
_atom_site_aniso_U_23
O1 0.0720(12) 0.0635(12) 0.0763(13) -0.0131(10) 0.0076(10) -0.0211(10)
O1' 0.0693(11) 0.0466(10) 0.0737(12) 0.0043(9) 0.0004(9) 0.0127(9)
O2 0.0815(16) 0.0625(14) 0.180(3) 0.0145(12) -0.0038(17) -0.0290(16)
O2' 0.0691(13) 0.0446(12) 0.163(2) -0.0081(10) 0.0032(14) 0.0035(13)
O3 0.0439(11) 0.0780(15) 0.173(3) 0.0028(10) 0.0148(13) -0.0273(16)
O3' 0.0447(11) 0.0661(14) 0.199(3) -0.0027(10) 0.0301(14) 0.0091(15)
O4 0.0399(8) 0.0660(11) 0.0736(11) 0.0104(8) 0.0183(8) 0.0060(9)
O4' 0.0395(8) 0.0518(10) 0.0837(12) -0.0066(7) 0.0210(8) 0.0000(9)
O5 0.0894(14) 0.0647(12) 0.0632(12) -0.0003(11) 0.0215(11) -0.0005(9)
O5' 0.0811(13) 0.0605(11) 0.0553(11) 0.0090(10) 0.0086(10) 0.0041(9)
O6 0.0583(10) 0.0522(11) 0.0941(14) -0.0040(8) 0.0180(10) -0.0118(10)
O6' 0.0528(9) 0.0393(9) 0.0741(11) 0.0058(7) 0.0132(8) 0.0056(8)
N1 0.0502(12) 0.0539(13) 0.0684(13) 0.0031(10) 0.0143(10) -0.0125(10)
N1' 0.0493(11) 0.0408(11) 0.0788(15) -0.0036(9) 0.0149(10) 0.0020(10)
N2 0.0395(10) 0.0490(12) 0.0679(13) 0.0062(9) 0.0140(9) -0.0024(10)
N2' 0.0375(9) 0.0394(10) 0.0666(13) -0.0009(8) 0.0168(9) 0.0045(9)
C1 0.0555(14) 0.0541(14) 0.0476(13) -0.0105(11) 0.0112(11) -0.0020(11)
C1' 0.0517(13) 0.0397(12) 0.0506(13) 0.0065(10) 0.0095(10) -0.0031(10)
C2 0.0425(11) 0.0498(13) 0.0456(12) -0.0012(10) 0.0137(10) 0.0001(10)
C2' 0.0402(11) 0.0408(12) 0.0546(13) -0.0012(9) 0.0120(10) -0.0048(10)
C3 0.0367(10) 0.0510(13) 0.0449(12) -0.0048(9) 0.0110(9) 0.0004(10)
C3' 0.0352(10) 0.0391(11) 0.0519(12) 0.0022(9) 0.0066(9) -0.0029(9)
C4 0.0374(11) 0.0491(13) 0.0504(12) -0.0006(9) 0.0113(9) 0.0100(10)
C4' 0.0379(11) 0.0395(11) 0.0515(12) 0.0002(9) 0.0109(9) -0.0070(10)
C5 0.0384(12) 0.0568(15) 0.0643(15) 0.0003(10) 0.0077(11) 0.0135(12)
C5' 0.0364(11) 0.0449(12) 0.0614(14) 0.0004(9) 0.0087(10) -0.0089(10)
C6 0.0425(12) 0.0654(16) 0.0598(15) -0.0136(11) -0.0003(11) 0.0053(13)
C6' 0.0397(11) 0.0505(14) 0.0610(14) 0.0076(10) 0.0011(10) -0.0072(11)
C7 0.0382(11) 0.0536(13) 0.0471(12) 0.0056(10) 0.0116(9) 0.0109(10)
C7' 0.0351(10) 0.0414(12) 0.0504(12) -0.0035(9) 0.0107(9) -0.0060(9)
C8 0.0499(13) 0.0579(15) 0.0592(15) 0.0042(11) 0.0090(11) -0.0081(12)
C8' 0.0456(12) 0.0432(12) 0.0568(14) 0.0009(10) 0.0096(10) 0.0064(10)
C9 0.0385(11) 0.0514(14) 0.0693(17) 0.0001(10) 0.0162(11) -0.0076(12)
C9' 0.0349(10) 0.0453(12) 0.0553(14) 0.0019(9) 0.0096(10) 0.0067(10)
C10 0.088(2) 0.0523(17) 0.130(3) -0.0070(16) 0.050(2) 0.0034(18)
C10' 0.082(2) 0.0484(15) 0.103(2) -0.0009(14) 0.0353(18) -0.0128(15)
C11 0.092(2) 0.074(2) 0.101(3) -0.0303(18) 0.005(2) -0.0312(19)
C11' 0.091(2) 0.0580(17) 0.0742(19) 0.0170(16) -0.0049(17) 0.0139(14)

loop_
_atom_type_symbol
_atom_type_description
_atom_type_scat_dispersion_real
_atom_type_scat_dispersion_imag
_atom_type_scat_source
C C 0.0181 0.0091 'International Tables Vol C Tables 4.2.6.8 and 6.1.1.4'
H H 0.0000 0.0000 'International Tables Vol C Tables 4.2.6.8 and 6.1.1.4'
N N 0.0311 0.0180 'International Tables Vol C Tables 4.2.6.8 and 6.1.1.4'
O O 0.0492 0.0322 'International Tables Vol C Tables 4.2.6.8 and 6.1.1.4'

loop_
_geom_angle_atom_site_label_1
_geom_angle_atom_site_label_2
_geom_angle_atom_site_label_3
_geom_angle
C1 O1 C11 118.7(2)
C1' O1' C11' 118.7(2)
C9 O6 C10 117.4(2)
C9' O6' C10' 117.7(2)
O2 N1 O3 121.1(2)
O2 N1 C2 120.6(2)
O3 N1 C2 118.0(2)
O2' N1' O3' 121.9(2)
O2' N1' C2' 120.5(2)
O3' N1' C2' 117.2(2)
C7 N2 C8 122.0(2)
C7 N2 H2 122.2(18)
C8 N2 H2 115.6(18)
C7' N2' C8' 122.38(19)
C7' N2' H2' 122.0(17)
C8' N2' H2' 115.0(17)
O1 C1 C6 124.5(2)
O1 C1 C2 118.1(2)
C6 C1 C2 117.4(2)
O1' C1' C6' 124.7(2)
O1' C1' C2' 118.3(2)
C6' C1' C2' 116.9(2)
C3 C2 C1 121.5(2)
C3 C2 N1 117.0(2)
C1 C2 N1 121.5(2)
C3' C2' C1' 122.2(2)
C3' C2' N1' 116.83(19)
C1' C2' N1' 121.0(2)
C2 C3 C4 120.8(2)
C2 C3 H3 119.6
C4 C3 H3 119.6
C2' C3' C4' 120.1(2)
C2' C3' H3' 119.9
C4' C3' H3' 119.9
C3 C4 C5 117.5(2)
C3 C4 C7 123.7(2)
C5 C4 C7 118.8(2)
C3' C4' C5' 118.1(2)
C3' C4' C7' 122.56(19)
C5' C4' C7' 119.31(19)
C6 C5 C4 122.2(2)
C6 C5 H5 118.9
C4 C5 H5 118.9
C6' C5' C4' 122.0(2)
C6' C5' H5' 119.0
C4' C5' H5' 119.0
C5 C6 C1 120.5(2)
C5 C6 H6 119.7
C1 C6 H6 119.7
C5' C6' C1' 120.5(2)
C5' C6' H6' 119.7
C1' C6' H6' 119.7
O4 C7 N2 121.9(2)
O4 C7 C4 121.0(2)
N2 C7 C4 117.11(19)
O4' C7' N2' 122.3(2)
O4' C7' C4' 121.19(19)
N2' C7' C4' 116.47(18)
N2 C8 C9 113.5(2)
N2 C8 H8A 108.9
C9 C8 H8A 108.9
N2 C8 H8B 108.9
C9 C8 H8B 108.9
H8A C8 H8B 107.7
N2' C8' C9' 113.4(2)
N2' C8' H8'A 108.9
C9' C8' H8'A 108.9
N2' C8' H8'B 108.9
C9' C8' H8'B 108.9
H8'A C8' H8'B 107.7
O5 C9 O6 125.0(3)
O5 C9 C8 125.1(2)
O6 C9 C8 110.0(2)
O5' C9' O6' 125.3(2)
O5' C9' C8' 125.5(2)
O6' C9' C8' 109.2(2)
O6 C10 H10D 109.5
O6 C10 H10E 109.5
H10D C10 H10E 109.5
O6 C10 H10F 109.5
H10D C10 H10F 109.5
H10E C10 H10F 109.5
O6' C10' H10A 109.5
O6' C10' H10B 109.5
H10A C10' H10B 109.5
O6' C10' H10C 109.5
H10A C10' H10C 109.5
H10B C10' H10C 109.5
O1 C11 H11D 109.5
O1 C11 H11E 109.5
H11D C11 H11E 109.5
O1 C11 H11F 109.5
H11D C11 H11F 109.5
H11E C11 H11F 109.5
O1' C11' H11A 109.5
O1' C11' H11B 109.5
H11A C11' H11B 109.5
O1' C11' H11C 109.5
H11A C11' H11C 109.5
H11B C11' H11C 109.5

loop_
_geom_bond_atom_site_label_1
_geom_bond_atom_site_label_2
_geom_bond_distance
O1 C1 1.341(3)
O1 C11 1.424(3)
O1' C1' 1.340(3)
O1' C11' 1.424(3)
O2 N1 1.197(3)
O2' N1' 1.197(3)
O3 N1 1.200(3)
O3' N1' 1.213(3)
O4 C7 1.233(3)
O4' C7' 1.231(2)
O5 C9 1.192(3)
O5' C9' 1.195(3)
O6 C9 1.332(3)
O6 C10 1.440(4)
O6' C9' 1.328(3)
O6' C10' 1.438(3)
N1 C2 1.461(3)
N1' C2' 1.463(3)
N2 C7 1.343(3)
N2 C8 1.439(3)
N2 H2 0.828(16)
N2' C7' 1.341(3)
N2' C8' 1.440(3)
N2' H2' 0.833(16)
C1 C6 1.395(4)
C1 C2 1.407(3)
C1' C6' 1.394(3)
C1' C2' 1.407(3)
C2 C3 1.378(3)
C2' C3' 1.375(3)
C3 C4 1.389(3)
C3 H3 0.9300
C3' C4' 1.385(3)
C3' H3' 0.9300
C4 C5 1.396(3)
C4 C7 1.489(3)
C4' C5' 1.389(3)
C4' C7' 1.494(3)
C5 C6 1.371(4)
C5 H5 0.9300
C5' C6' 1.374(3)
C5' H5' 0.9300
C6 H6 0.9300
C6' H6' 0.9300
C8 C9 1.496(4)
C8 H8A 0.9700
C8 H8B 0.9700
C8' C9' 1.499(3)
C8' H8'A 0.9700
C8' H8'B 0.9700
C10 H10D 0.9600
C10 H10E 0.9600
C10 H10F 0.9600
C10' H10A 0.9600
C10' H10B 0.9600
C10' H10C 0.9600
C11 H11D 0.9600
C11 H11E 0.9600
C11 H11F 0.9600
C11' H11A 0.9600
C11' H11B 0.9600
C11' H11C 0.9600

loop_
_geom_hbond_atom_site_label_D
_geom_hbond_atom_site_label_H
_geom_hbond_atom_site_label_A
_geom_hbond_site_symmetry_A
_geom_hbond_distance_DH
_geom_hbond_distance_HA
_geom_hbond_distance_DA
_geom_hbond_angle_DHA
N2 H2 O4' 1_655 0.828(16) 2.258(17) 3.069(2) 167(2)
N2' H2' O4 . 0.833(16) 2.229(18) 3.016(2) 158(2)

loop_
_geom_torsion_atom_site_label_1
_geom_torsion_atom_site_label_2
_geom_torsion_atom_site_label_3
_geom_torsion_atom_site_label_4
_geom_torsion
C11 O1 C1 C6 -3.9(4)
C11 O1 C1 C2 177.3(3)
C11' O1' C1' C6' -1.0(4)
C11' O1' C1' C2' 177.4(2)
O1 C1 C2 C3 178.6(2)
C6 C1 C2 C3 -0.2(3)
O1 C1 C2 N1 -2.8(3)
C6 C1 C2 N1 178.3(2)
O2 N1 C2 C3 159.7(3)
O3 N1 C2 C3 -13.9(4)
O2 N1 C2 C1 -18.9(4)
O3 N1 C2 C1 167.5(3)
O1' C1' C2' C3' -177.4(2)
C6' C1' C2' C3' 1.0(3)
O1' C1' C2' N1' 2.4(3)
C6' C1' C2' N1' -179.1(2)
O2' N1' C2' C3' -148.6(3)
O3' N1' C2' C3' 24.8(4)
O2' N1' C2' C1' 31.6(4)
O3' N1' C2' C1' -155.0(3)
C1 C2 C3 C4 2.1(3)
N1 C2 C3 C4 -176.5(2)
C1' C2' C3' C4' -1.6(4)
N1' C2' C3' C4' 178.5(2)
C2 C3 C4 C5 -1.8(3)
C2 C3 C4 C7 176.4(2)
C2' C3' C4' C5' 0.3(3)
C2' C3' C4' C7' -179.7(2)
C3 C4 C5 C6 -0.3(4)
C7 C4 C5 C6 -178.6(2)
C3' C4' C5' C6' 1.6(3)
C7' C4' C5' C6' -178.4(2)
C4 C5 C6 C1 2.2(4)
O1 C1 C6 C5 179.4(2)
C2 C1 C6 C5 -1.9(4)
C4' C5' C6' C1' -2.2(4)
O1' C1' C6' C5' 179.2(2)
C2' C1' C6' C5' 0.9(4)
C8 N2 C7 O4 -1.6(4)
C8 N2 C7 C4 178.6(2)
C3 C4 C7 O4 -160.1(2)
C5 C4 C7 O4 18.0(3)
C3 C4 C7 N2 19.8(3)
C5 C4 C7 N2 -162.1(2)
C8' N2' C7' O4' 3.0(4)
C8' N2' C7' C4' -176.1(2)
C3' C4' C7' O4' 157.6(2)
C5' C4' C7' O4' -22.4(3)
C3' C4' C7' N2' -23.3(3)
C5' C4' C7' N2' 156.7(2)
C7 N2 C8 C9 -88.1(3)
C7' N2' C8' C9' 87.3(3)
C10 O6 C9 O5 4.3(4)
C10 O6 C9 C8 -175.3(2)
N2 C8 C9 O5 13.9(4)
N2 C8 C9 O6 -166.5(2)
C10' O6' C9' O5' -7.6(4)
C10' O6' C9' C8' 172.9(2)
N2' C8' C9' O5' -10.9(3)
N2' C8' C9' O6' 168.53(18)

loop_
_cod_related_entry_id
_cod_related_entry_database
_cod_related_entry_code
1 ChemSpider 688223
